data_2013698
loop_
_publ_author_name
'Ilia A. Guzei'
'Robert W. Clark'
'Steven D. Burke'
'William T. Lambert'

_publ_section_title
;
 A comparison of the ring conformational properties of two derivatives
 prepared from the same diene diacetate precursor
;
_journal_issue 12
_journal_name_full 'Acta Crystallographica Section C'
_journal_page_first o721
_journal_page_last o723
_journal_paper_doi 10.1107/S0108270103025757
_journal_volume 59
_journal_year 2003
_chemical_formula_iupac 'C22 H26 O5'
_chemical_formula_moiety 'C22 H26 O5'
_chemical_formula_sum 'C22 H26 O5'
_chemical_formula_weight 370.43
_space_group_IT_number 19
_symmetry_cell_setting orthorhombic
_symmetry_space_group_name_Hall 'P 2ac 2ab'
_symmetry_space_group_name_H-M 'P 21 21 21'
_atom_sites_solution_hydrogens geom
_atom_sites_solution_primary direct
_atom_sites_solution_secondary difmap
_audit_creation_method SHELXL-97
_cell_angle_alpha 90.00
_cell_angle_beta 90.00
_cell_angle_gamma 90.00
_cell_formula_units_Z 4
_cell_length_a 5.5273(5)
_cell_length_b 13.4315(13)
_cell_length_c 26.074(2)
_cell_measurement_reflns_used 3927
_cell_measurement_temperature 173(2)
_cell_measurement_theta_max 50.0
_cell_measurement_theta_min 2.0
_cell_volume 1935.7(3)
_computing_cell_refinement SMART
_computing_data_collection 'SMART (Bruker, 2000--2003)'
_computing_data_reduction 'SAINT? and SHELXTL (Bruker, 2000--2003)'
_computing_molecular_graphics SHELXTL
_computing_publication_material SHELXTL
_computing_structure_refinement 'SHELXL97 (Sheldrick, 1997)'
_computing_structure_solution 'SHELXS97 (Sheldrick, 1990)'
_diffrn_ambient_temperature 173(2)
_diffrn_measured_fraction_theta_full 0.977
_diffrn_measured_fraction_theta_max 0.977
_diffrn_measurement_device_type 'Bruker CCD 1000 area-detector'
_diffrn_measurement_method '\f and \w scans'
_diffrn_radiation_monochromator graphite
_diffrn_radiation_source 'fine-focus sealed tube'
_diffrn_radiation_type MoK\a
_diffrn_radiation_wavelength 0.71073
_diffrn_reflns_av_R_equivalents 0.0446
_diffrn_reflns_av_sigmaI/netI 0.0275
_diffrn_reflns_limit_h_max 6
_diffrn_reflns_limit_h_min 0
_diffrn_reflns_limit_k_max 16
_diffrn_reflns_limit_k_min 0
_diffrn_reflns_limit_l_max 31
_diffrn_reflns_limit_l_min 0
_diffrn_reflns_number 10541
_diffrn_reflns_theta_full 26.38
_diffrn_reflns_theta_max 26.38
_diffrn_reflns_theta_min 1.71
_exptl_absorpt_coefficient_mu 0.089
_exptl_absorpt_correction_T_max 0.9737
_exptl_absorpt_correction_T_min 0.9329
_exptl_absorpt_correction_type empirical
_exptl_absorpt_process_details
;
(SADABS; Blessing, 1995)
;
_exptl_crystal_colour colourless
_exptl_crystal_density_diffrn 1.271
_exptl_crystal_density_method 'not measured'
_exptl_crystal_description needle
_exptl_crystal_F_000 792
_exptl_crystal_size_max 0.50
_exptl_crystal_size_mid 0.30
_exptl_crystal_size_min 0.30
_refine_diff_density_max 0.340
_refine_diff_density_min -0.204
_refine_ls_extinction_method none
_refine_ls_goodness_of_fit_ref 1.000
_refine_ls_hydrogen_treatment constr
_refine_ls_matrix_type full
_refine_ls_number_parameters 234
_refine_ls_number_reflns 2262
_refine_ls_number_restraints 0
_refine_ls_restrained_S_all 1.000
_refine_ls_R_factor_all 0.0561
_refine_ls_R_factor_gt 0.0497
_refine_ls_shift/su_max 0.000
_refine_ls_shift/su_mean 0.000
_refine_ls_structure_factor_coef Fsqd
_refine_ls_weighting_details 'calc w=1/[\s^2^(Fo^2^)+(0.1041P)^2^] where P=(Fo^2^+2Fc^2^)/3'
_refine_ls_weighting_scheme calc
_refine_ls_wR_factor_gt 0.1315
_refine_ls_wR_factor_ref 0.1353
_reflns_number_gt 1973
_reflns_number_total 2262
_reflns_threshold_expression I>2\s(I)
_cod_data_source_file sq1137.cif
_cod_data_source_block I
_cod_depositor_comments
;
The following automatic conversions were performed:
'_symmetry_cell_setting' value 'Orthorhombic' changed to 'orthorhombic'
according to '/home/saulius/struct/CIF-dictionaries/cif_core.dic'
dictionary named 'cif_core.dic' version 2.4.1 from 2010-06-29.

Automatic conversion script
Id: cif_fix_enum 1527 2010-12-29 10:47:43Z saulius 

The following automatic conversions were performed:

'_symmetry_cell_setting' value 'Orthorhombic' changed to
'orthorhombic' according to
/home/saulius/struct/CIF-dictionaries/cif_core.dic dictionary named
'cif_core.dic' version 2.4.1 from 2010-06-29.

Automatic conversion script
Id: cif_fix_values 1715 2011-07-08 13:25:40Z adriana 
;
_cod_original_sg_symbol_H-M P212121
_cod_database_code 2013698
_cod_database_fobs_code 2013698

loop_
_symmetry_equiv_pos_as_xyz
'x, y, z'
'-x+1/2, -y, z+1/2'
'-x, y+1/2, -z+1/2'
'x+1/2, -y+1/2, -z'

loop_
_atom_site_label
_atom_site_fract_x
_atom_site_fract_y
_atom_site_fract_z
_atom_site_U_iso_or_equiv
_atom_site_adp_type
_atom_site_calc_flag
_atom_site_refinement_flags
_atom_site_occupancy
_atom_site_disorder_assembly
_atom_site_disorder_group
_atom_site_type_symbol
O1 -0.1619(4) 0.65835(12) 0.04537(7) 0.0274(4) Uani d . 1 . . O
O2 -0.0072(4) 0.40576(12) 0.07685(7) 0.0333(5) Uani d . 1 . . O
O3 0.2720(3) 0.61807(14) 0.10932(8) 0.0294(5) Uani d . 1 . . O
H3 0.2887 0.6688 0.0908 0.044 Uiso calc R 1 . . H
O4 0.0294(4) 0.77535(12) 0.15874(6) 0.0280(5) Uani d . 1 . . O
O5 0.2313(4) 0.79140(13) 0.05448(7) 0.0295(5) Uani d . 1 . . O
H5 0.2910 0.8117 0.0268 0.044 Uiso calc R 1 . . H
C1 -0.1262(5) 0.57022(17) 0.07558(10) 0.0235(6) Uani d . 1 . . C
H1 -0.2866 0.5459 0.0881 0.028 Uiso calc R 1 . . H
C2 0.0238(5) 0.60492(18) 0.12125(10) 0.0241(6) Uani d . 1 . . C
H2 0.0049 0.5578 0.1507 0.029 Uiso calc R 1 . . H
C3 -0.1044(5) 0.70289(17) 0.13265(10) 0.0252(6) Uani d . 1 . . C
H3A -0.2558 0.6887 0.1523 0.030 Uiso calc R 1 . . H
C4 -0.1730(5) 0.74323(18) 0.07905(10) 0.0241(6) Uani d . 1 . . C
H4 -0.3433 0.7683 0.0801 0.029 Uiso calc R 1 . . H
C5 -0.0093(6) 0.48991(18) 0.04322(10) 0.0273(6) Uani d . 1 . . C
H5A 0.1608 0.5096 0.0349 0.033 Uiso calc R 1 . . H
C6 -0.1432(6) 0.4688(2) -0.00512(11) 0.0338(7) Uani d . 1 . . C
H6 -0.3048 0.4454 -0.0024 0.041 Uiso calc R 1 . . H
C7 -0.0529(7) 0.4804(2) -0.05091(11) 0.0403(8) Uani d . 1 . . C
H7A 0.1083 0.5037 -0.0550 0.048 Uiso calc R 1 . . H
H7B -0.1483 0.4655 -0.0802 0.048 Uiso calc R 1 . . H
C8 0.1436(7) 0.3273(2) 0.05918(13) 0.0467(9) Uani d . 1 . . C
H8A 0.3107 0.3518 0.0539 0.056 Uiso calc R 1 . . H
H8B 0.0823 0.3011 0.0261 0.056 Uiso calc R 1 . . H
C9 0.1406(6) 0.2469(2) 0.09918(11) 0.0347(7) Uani d . 1 . . C
C10 -0.0486(6) 0.1808(2) 0.10170(12) 0.0380(7) Uani d . 1 . . C
H10 -0.1759 0.1849 0.0773 0.046 Uiso calc R 1 . . H
C11 -0.0556(6) 0.1090(2) 0.13904(12) 0.0396(7) Uani d . 1 . . C
H11 -0.1872 0.0636 0.1402 0.048 Uiso calc R 1 . . H
C12 0.1261(6) 0.1024(2) 0.17467(12) 0.0363(7) Uani d . 1 . . C
H12 0.1203 0.0529 0.2006 0.044 Uiso calc R 1 . . H
C13 0.3157(6) 0.1676(2) 0.17254(12) 0.0387(7) Uani d . 1 . . C
H13 0.4423 0.1632 0.1971 0.046 Uiso calc R 1 . . H
C14 0.3241(6) 0.2397(2) 0.13501(13) 0.0384(7) Uani d . 1 . . C
H14 0.4566 0.2847 0.1337 0.046 Uiso calc R 1 . . H
C15 0.0770(7) 0.7492(2) 0.21063(10) 0.0374(7) Uani d . 1 . . C
H15A 0.1530 0.6825 0.2123 0.045 Uiso calc R 1 . . H
H15B -0.0758 0.7473 0.2304 0.045 Uiso calc R 1 . . H
C16 0.2433(3) 0.82546(12) 0.23249(6) 0.0277(6) Uani d G 1 . . C
C17 0.2034(4) 0.86255(16) 0.28153(6) 0.0397(8) Uani d G 1 . . C
H17 0.0671 0.8408 0.3007 0.048 Uiso calc R 1 . . H
C18 0.3629(5) 0.93140(16) 0.30252(7) 0.0569(12) Uani d G 1 . . C
H18 0.3357 0.9567 0.3360 0.068 Uiso calc R 1 . . H
C19 0.5623(4) 0.96315(14) 0.27446(10) 0.0636(12) Uani d G 1 . . C
H19 0.6714 1.0102 0.2888 0.076 Uiso calc R 1 . . H
C20 0.6022(3) 0.92606(16) 0.22541(9) 0.0562(10) Uani d G 1 . . C
H20 0.7385 0.9478 0.2062 0.067 Uiso calc R 1 . . H
C21 0.4427(4) 0.85722(15) 0.20443(6) 0.0377(7) Uani d G 1 . . C
H21 0.4699 0.8319 0.1709 0.045 Uiso calc R 1 . . H
C22 -0.0111(5) 0.82450(18) 0.05849(10) 0.0244(6) Uani d . 1 . . C
H22A -0.0697 0.8455 0.0243 0.029 Uiso calc R 1 . . H
H22B -0.0184 0.8829 0.0816 0.029 Uiso calc R 1 . . H

loop_
_atom_site_aniso_label
_atom_site_aniso_U_11
_atom_site_aniso_U_22
_atom_site_aniso_U_33
_atom_site_aniso_U_12
_atom_site_aniso_U_13
_atom_site_aniso_U_23
O1 0.0346(11) 0.0227(8) 0.0250(10) -0.0001(9) -0.0071(8) 0.0014(7)
O2 0.0394(13) 0.0241(8) 0.0364(11) 0.0065(9) 0.0076(10) 0.0032(8)
O3 0.0206(10) 0.0301(9) 0.0374(12) 0.0013(8) -0.0053(9) 0.0062(8)
O4 0.0371(12) 0.0267(8) 0.0202(9) -0.0063(9) -0.0032(9) 0.0015(7)
O5 0.0252(11) 0.0334(9) 0.0298(11) 0.0030(9) 0.0050(8) 0.0096(8)
C1 0.0240(15) 0.0240(11) 0.0224(13) -0.0019(11) -0.0042(11) 0.0008(10)
C2 0.0225(14) 0.0249(12) 0.0249(14) -0.0023(11) -0.0019(11) 0.0041(11)
C3 0.0258(15) 0.0255(11) 0.0244(13) -0.0030(11) -0.0009(11) 0.0034(10)
C4 0.0227(14) 0.0234(11) 0.0263(14) 0.0043(11) -0.0012(11) -0.0003(10)
C5 0.0289(15) 0.0249(11) 0.0280(14) -0.0019(11) 0.0002(12) 0.0012(10)
C6 0.0357(17) 0.0274(13) 0.0382(17) -0.0057(12) -0.0040(13) -0.0067(12)
C7 0.052(2) 0.0359(14) 0.0334(16) -0.0022(15) -0.0034(15) -0.0084(13)
C8 0.053(2) 0.0347(14) 0.052(2) 0.0147(16) 0.0200(18) 0.0058(15)
C9 0.0363(17) 0.0266(13) 0.0411(17) 0.0131(13) 0.0086(14) -0.0037(12)
C10 0.0307(16) 0.0408(15) 0.0425(17) 0.0051(14) -0.0037(14) 0.0045(14)
C11 0.0324(17) 0.0376(15) 0.0489(19) -0.0049(14) 0.0007(15) 0.0042(14)
C12 0.0403(19) 0.0311(13) 0.0375(17) 0.0111(14) 0.0015(14) 0.0029(13)
C13 0.0353(17) 0.0426(15) 0.0383(17) 0.0121(15) -0.0062(14) -0.0086(14)
C14 0.0317(17) 0.0312(13) 0.0524(19) -0.0030(14) 0.0029(15) -0.0139(14)
C15 0.049(2) 0.0372(14) 0.0261(15) -0.0117(15) -0.0039(14) 0.0084(12)
C16 0.0317(15) 0.0252(11) 0.0262(14) 0.0050(12) -0.0034(12) 0.0019(11)
C17 0.0367(18) 0.0530(17) 0.0293(16) 0.0143(16) -0.0067(13) -0.0071(14)
C18 0.070(3) 0.0490(18) 0.052(2) 0.032(2) -0.030(2) -0.0263(17)
C19 0.069(3) 0.0311(15) 0.090(3) -0.0069(18) -0.050(3) -0.0006(19)
C20 0.041(2) 0.0542(19) 0.073(3) -0.0155(19) -0.017(2) 0.028(2)
C21 0.0340(17) 0.0361(14) 0.0430(17) 0.0030(14) 0.0027(15) 0.0088(13)
C22 0.0275(15) 0.0241(11) 0.0215(13) 0.0052(11) -0.0026(11) 0.0023(10)

loop_
_atom_type_symbol
_atom_type_description
_atom_type_scat_dispersion_real
_atom_type_scat_dispersion_imag
_atom_type_scat_source
C C 0.0033 0.0016 'International Tables Vol C Tables 4.2.6.8 and 6.1.1.4'
H H 0.0000 0.0000 'International Tables Vol C Tables 4.2.6.8 and 6.1.1.4'
O O 0.0106 0.0060 'International Tables Vol C Tables 4.2.6.8 and 6.1.1.4'

loop_
_geom_angle_atom_site_label_1
_geom_angle_atom_site_label_2
_geom_angle_atom_site_label_3
_geom_angle
C1 O1 C4 108.91(17)
C8 O2 C5 113.1(2)
C2 O3 H3 109.5
C3 O4 C15 112.85(19)
C22 O5 H5 109.5
O1 C1 C5 109.9(2)
O1 C1 C2 104.55(19)
C5 C1 C2 114.9(2)
O1 C1 H1 109.1
C5 C1 H1 109.1
C2 C1 H1 109.1
O3 C2 C3 112.7(2)
O3 C2 C1 113.2(2)
C3 C2 C1 99.4(2)
O3 C2 H2 110.4
C3 C2 H2 110.4
C1 C2 H2 110.4
O4 C3 C2 116.7(2)
O4 C3 C4 109.00(19)
C2 C3 C4 103.9(2)
O4 C3 H3A 109.0
C2 C3 H3A 109.0
C4 C3 H3A 109.0
O1 C4 C22 109.3(2)
O1 C4 C3 105.25(18)
C22 C4 C3 115.4(2)
O1 C4 H4 108.9
C22 C4 H4 108.9
C3 C4 H4 108.9
O2 C5 C6 111.9(2)
O2 C5 C1 102.99(19)
C6 C5 C1 113.3(2)
O2 C5 H5A 109.5
C6 C5 H5A 109.5
C1 C5 H5A 109.5
C7 C6 C5 124.2(3)
C7 C6 H6 117.9
C5 C6 H6 117.9
C6 C7 H7A 120.0
C6 C7 H7B 120.0
H7A C7 H7B 120.0
O2 C8 C9 107.6(2)
O2 C8 H8A 110.2
C9 C8 H8A 110.2
O2 C8 H8B 110.2
C9 C8 H8B 110.2
H8A C8 H8B 108.5
C10 C9 C14 118.8(3)
C10 C9 C8 120.4(3)
C14 C9 C8 120.8(3)
C11 C10 C9 120.7(3)
C11 C10 H10 119.7
C9 C10 H10 119.7
C10 C11 C12 120.4(3)
C10 C11 H11 119.8
C12 C11 H11 119.8
C13 C12 C11 119.5(3)
C13 C12 H12 120.2
C11 C12 H12 120.2
C12 C13 C14 120.3(3)
C12 C13 H13 119.8
C14 C13 H13 119.8
C13 C14 C9 120.3(3)
C13 C14 H14 119.9
C9 C14 H14 119.9
O4 C15 C16 107.9(2)
O4 C15 H15A 110.1
C16 C15 H15A 110.1
O4 C15 H15B 110.1
C16 C15 H15B 110.1
H15A C15 H15B 108.4
C17 C16 C21 120.0
C17 C16 C15 120.05(17)
C21 C16 C15 119.92(17)
C18 C17 C16 120.0
C18 C17 H17 120.0
C16 C17 H17 120.0
C17 C18 C19 120.0
C17 C18 H18 120.0
C19 C18 H18 120.0
C20 C19 C18 120.0
C20 C19 H19 120.0
C18 C19 H19 120.0
C19 C20 C21 120.0
C19 C20 H20 120.0
C21 C20 H20 120.0
C20 C21 C16 120.0
C20 C21 H21 120.0
C16 C21 H21 120.0
O5 C22 C4 111.1(2)
O5 C22 H22A 109.4
C4 C22 H22A 109.4
O5 C22 H22B 109.4
C4 C22 H22B 109.4
H22A C22 H22B 108.0

loop_
_geom_bond_atom_site_label_1
_geom_bond_atom_site_label_2
_geom_bond_site_symmetry_2
_geom_bond_distance
_geom_bond_publ_flag
O1 C1 . 1.435(3) ?
O1 C4 . 1.440(3) ?
O2 C8 . 1.421(3) ?
O2 C5 . 1.431(3) ?
O3 C2 . 1.418(3) ?
O3 H3 . 0.8400 ?
O4 C3 . 1.399(3) ?
O4 C15 . 1.423(3) ?
O5 C22 . 1.416(3) ?
O5 H5 . 0.8400 ?
C1 C5 . 1.514(4) ?
C1 C2 . 1.524(4) ?
C1 H1 . 1.0000 ?
C2 C3 . 1.524(4) ?
C2 H2 . 1.0000 ?
C3 C4 . 1.546(4) ?
C3 H3A . 1.0000 ?
C4 C22 . 1.510(4) ?
C4 H4 . 1.0000 ?
C5 C6 . 1.489(4) ?
C5 H5A . 1.0000 ?
C6 C7 . 1.303(4) ?
C6 H6 . 0.9500 ?
C7 H7A . 0.9500 ?
C7 H7B . 0.9500 ?
C8 C9 . 1.501(4) ?
C8 H8A . 0.9900 ?
C8 H8B . 0.9900 ?
C9 C10 . 1.373(4) ?
C9 C14 . 1.382(4) ?
C10 C11 . 1.371(4) ?
C10 H10 . 0.9500 ?
C11 C12 . 1.371(4) ?
C11 H11 . 0.9500 ?
C12 C13 . 1.366(5) ?
C12 H12 . 0.9500 ?
C13 C14 . 1.378(4) ?
C13 H13 . 0.9500 ?
C14 H14 . 0.9500 ?
C15 C16 . 1.490(3) ?
C15 H15A . 0.9900 ?
C15 H15B . 0.9900 ?
C16 C17 . 1.3900 ?
C16 C21 . 1.3900 ?
C17 C18 . 1.3900 ?
C17 H17 . 0.9500 ?
C18 C19 . 1.3900 ?
C18 H18 . 0.9500 ?
C19 C20 . 1.3900 ?
C19 H19 . 0.9500 ?
C20 C21 . 1.3900 ?
C20 H20 . 0.9500 ?
C21 H21 . 0.9500 ?
C22 H22A . 0.9900 ?
C22 H22B . 0.9900 ?

loop_
_geom_hbond_atom_site_label_D
_geom_hbond_atom_site_label_H
_geom_hbond_atom_site_label_A
_geom_hbond_site_symmetry_A
_geom_hbond_distance_DH
_geom_hbond_distance_HA
_geom_hbond_distance_DA
_geom_hbond_angle_DHA
O3 H3 O5 . 0.84 1.93 2.741(3) 163
O5 H5 O1 4_565 0.84 1.94 2.754(3) 162

loop_
_geom_torsion_atom_site_label_1
_geom_torsion_atom_site_label_2
_geom_torsion_atom_site_label_3
_geom_torsion_atom_site_label_4
_geom_torsion
C4 O1 C1 C5 -155.8(2)
C4 O1 C1 C2 -32.0(3)
O1 C1 C2 O3 -77.7(3)
C5 C1 C2 O3 42.8(3)
O1 C1 C2 C3 42.0(3)
C5 C1 C2 C3 162.5(2)
C15 O4 C3 C2 -69.5(3)
C15 O4 C3 C4 173.3(2)
O3 C2 C3 O4 -36.2(3)
C1 C2 C3 O4 -156.3(2)
O3 C2 C3 C4 83.8(3)
C1 C2 C3 C4 -36.3(2)
C1 O1 C4 C22 132.4(2)
C1 O1 C4 C3 7.9(3)
O4 C3 C4 O1 144.1(2)
C2 C3 C4 O1 19.0(3)
O4 C3 C4 C22 23.5(3)
C2 C3 C4 C22 -101.6(2)
C8 O2 C5 C6 71.5(3)
C8 O2 C5 C1 -166.5(2)
O1 C1 C5 O2 -174.8(2)
C2 C1 C5 O2 67.6(3)
O1 C1 C5 C6 -53.8(3)
C2 C1 C5 C6 -171.3(2)
O2 C5 C6 C7 -125.3(3)
C1 C5 C6 C7 118.9(3)
C5 O2 C8 C9 176.8(3)
O2 C8 C9 C10 80.5(3)
O2 C8 C9 C14 -97.6(3)
C14 C9 C10 C11 0.0(4)
C8 C9 C10 C11 -178.2(3)
C9 C10 C11 C12 0.3(5)
C10 C11 C12 C13 -0.4(5)
C11 C12 C13 C14 0.2(4)
C12 C13 C14 C9 0.1(4)
C10 C9 C14 C13 -0.2(4)
C8 C9 C14 C13 178.0(3)
C3 O4 C15 C16 173.5(2)
O4 C15 C16 C17 137.1(2)
O4 C15 C16 C21 -45.0(3)
C21 C16 C17 C18 0.0
C15 C16 C17 C18 178.0(2)
C16 C17 C18 C19 0.0
C17 C18 C19 C20 0.0
C18 C19 C20 C21 0.0
C19 C20 C21 C16 0.0
C17 C16 C21 C20 0.0
C15 C16 C21 C20 -178.0(2)
O1 C4 C22 O5 -59.0(3)
C3 C4 C22 O5 59.3(3)

loop_
_cod_related_entry_id
_cod_related_entry_database
_cod_related_entry_code
1 ChemSpider 21181455
